data_7040609
loop_
_publ_author_name
'Schmitz, Sebastian'
'van Leusen, Jan'
'Izarova, Natalya V.'
'Lan, Yanhua'
'Wernsdorfer, Wolfgang'
'K\"ogerler, Paul'
'Monakhov, Kirill Yu'

_publ_section_title
;
 Supramolecular 3d-4f single-molecule magnet architectures.
;
_journal_issue 41
_journal_name_full 'Dalton transactions (Cambridge, England : 2003)'
_journal_page_first 16148
_journal_page_last 16152
_journal_paper_doi 10.1039/c6dt03392j
_journal_volume 45
_journal_year 2016
_chemical_formula_sum 'C153.9 H271.8 Cr6 Dy14 N7.5 O147 S4.95'
_chemical_formula_weight 7325.09
_chemical_name_systematic
; 
 ? 
;
_space_group_IT_number 159
_symmetry_cell_setting trigonal
_symmetry_space_group_name_Hall 'P 3 -2c'
_symmetry_space_group_name_H-M 'P 3 1 c'
_atom_sites_solution_hydrogens geom
_atom_sites_solution_primary direct
_atom_sites_solution_secondary difmap
_audit_creation_method SHELXL-97
_audit_update_record
;
2016-06-27 deposited with the CCDC.
2016-09-12 downloaded from the CCDC.
;
_cell_angle_alpha 90.00
_cell_angle_beta 90.00
_cell_angle_gamma 120.00
_cell_formula_units_Z 2
_cell_length_a 23.9817(4)
_cell_length_b 23.9817(4)
_cell_length_c 31.9326(4)
_cell_measurement_reflns_used 21711
_cell_measurement_temperature 120.0(1)
_cell_measurement_theta_max 26.0040
_cell_measurement_theta_min 3.1950
_cell_volume 15904.7(4)
_computing_cell_refinement
;
CrysAlisPro, Agilent Technologies,
Version 1.171.36.28 (release 01-02-2013 CrysAlis171 .NET)
(compiled Feb  1 2013,16:14:44)
;
_computing_data_collection
;
CrysAlisPro, Agilent Technologies,
Version 1.171.36.28 (release 01-02-2013 CrysAlis171 .NET)
(compiled Feb  1 2013,16:14:44)
;
_computing_data_reduction
;
CrysAlisPro, Agilent Technologies,
Version 1.171.36.28 (release 01-02-2013 CrysAlis171 .NET)
(compiled Feb  1 2013,16:14:44)
;
_computing_structure_refinement 'SHELXL-97 (Sheldrick, 2008)'
_computing_structure_solution 'SHELXS-97 (Sheldrick, 2008)'
_diffrn_ambient_temperature 120.0(1)
_diffrn_detector_area_resol_mean 10.4623
_diffrn_measured_fraction_theta_full 0.995
_diffrn_measured_fraction_theta_max 0.995
_diffrn_measurement_device_type 'SuperNova, Dual, Cu at zero, Atlas'
_diffrn_measurement_method '\w scans'
_diffrn_radiation_monochromator mirror
_diffrn_radiation_source 'SuperNova (Mo) X-ray Source'
_diffrn_radiation_type MoK\a
_diffrn_radiation_wavelength 0.71073
_diffrn_reflns_av_R_equivalents 0.0893
_diffrn_reflns_av_sigmaI/netI 0.0725
_diffrn_reflns_limit_h_max 27
_diffrn_reflns_limit_h_min -27
_diffrn_reflns_limit_k_max 27
_diffrn_reflns_limit_k_min -27
_diffrn_reflns_limit_l_max 37
_diffrn_reflns_limit_l_min -36
_diffrn_reflns_number 92526
_diffrn_reflns_theta_full 24.41
_diffrn_reflns_theta_max 24.41
_diffrn_reflns_theta_min 4.11
_exptl_absorpt_coefficient_mu 3.553
_exptl_absorpt_correction_T_max 0.5109
_exptl_absorpt_correction_T_min 0.2905
_exptl_absorpt_correction_type analytical
_exptl_absorpt_process_details
;
CrysAlisPro, Agilent Technologies,
Version 1.171.36.28 (release 01-02-2013 CrysAlis171 .NET)
(compiled Feb  1 2013,16:14:44)
Analytical numeric absorption correction using a multifaceted crystal
            model based on expressions derived by R.C. Clark & J.S. Reid.
(Clark, R. C. & Reid, J. S. (1995). Acta Cryst. A51, 887-897)
;
_exptl_crystal_colour purple
_exptl_crystal_density_diffrn 1.530
_exptl_crystal_density_method 'not measured'
_exptl_crystal_description block
_exptl_crystal_F_000 7142
_exptl_crystal_preparation ', Magnetic properties'
_exptl_crystal_size_max 0.39
_exptl_crystal_size_mid 0.29
_exptl_crystal_size_min 0.22
_refine_diff_density_max 4.421
_refine_diff_density_min -1.046
_refine_diff_density_rms 0.219
_refine_ls_abs_structure_details 'Flack H D (1983), Acta Cryst. A39, 876-881'
_refine_ls_abs_structure_Flack 0.36(2)
_refine_ls_extinction_method none
_refine_ls_goodness_of_fit_ref 1.091
_refine_ls_hydrogen_treatment constr
_refine_ls_matrix_type full
_refine_ls_number_parameters 1058
_refine_ls_number_reflns 17367
_refine_ls_number_restraints 51
_refine_ls_restrained_S_all 1.090
_refine_ls_R_factor_all 0.1314
_refine_ls_R_factor_gt 0.0865
_refine_ls_shift/su_max 0.002
_refine_ls_shift/su_mean 0.000
_refine_ls_structure_factor_coef Fsqd
_refine_ls_weighting_details 'calc w=1/[\s^2^(Fo^2^)+(0.1196P)^2^+208.2740P] where P=(Fo^2^+2Fc^2^)/3'
_refine_ls_weighting_scheme calc
_refine_ls_wR_factor_gt 0.2054
_refine_ls_wR_factor_ref 0.2467
_reflns_number_gt 12219
_reflns_number_total 17367
_reflns_threshold_expression >2sigma(I)
_cod_data_source_file c6dt03392j2.cif
_cod_data_source_block s1965c
_cod_depositor_comments
;
The following automatic conversions were performed:

'_symmetry_cell_setting' value 'Trigonal' changed to 'trigonal'
according to
/usr/data/users/saulius/crontab/automatic-downloads/rss-feeds/RSC/lib/dictionaries/cif_core.dic
dictionary named 'cif_core.dic' version 2.4.2 from 2011-04-26.

Automatic conversion script
Id: cif_fix_values 4268 2015-11-12 08:31:59Z antanas 

 Adding full bibliography for 7040609--7040611.cif.
;
_cod_original_sg_symbol_H-M P31C
_cod_original_formula_sum 'C153.90 H271.80 Cr6 Dy14 N7.50 O147 S4.95'
_cod_database_code 7040609

loop_
_symmetry_equiv_pos_as_xyz
'x, y, z'
'-y, x-y, z'
'-x+y, -x, z'
'y, x, z+1/2'
'x-y, -y, z+1/2'
'-x, -x+y, z+1/2'

loop_
_atom_site_label
_atom_site_type_symbol
_atom_site_fract_x
_atom_site_fract_y
_atom_site_fract_z
_atom_site_U_iso_or_equiv
_atom_site_adp_type
_atom_site_occupancy
_atom_site_symmetry_multiplicity
_atom_site_calc_flag
_atom_site_refinement_flags
Dy1 Dy -1.60193(6) 0.21078(6) 1.81622(3) 0.0593(3) Uani 1 1 d .
Dy2 Dy -1.49506(6) 0.12471(5) 1.84697(3) 0.0512(3) Uani 1 1 d .
Dy3 Dy -1.52220(6) 0.33664(6) 2.08218(3) 0.0531(3) Uani 1 1 d .
Dy4 Dy -1.59096(6) 0.14724(6) 2.11272(4) 0.0633(3) Uani 1 1 d .
Dy5 Dy -1.3333 0.3333 2.22922(5) 0.0535(5) Uani 1 3 d S
Dy6 Dy -1.6667 0.6667 2.20184(5) 0.0560(5) Uani 1 3 d S
Cr1 Cr -1.6473(2) 0.07689(19) 1.87304(11) 0.0592(10) Uani 1 1 d .
Cr2 Cr -1.6664(2) 0.2101(2) 2.05855(12) 0.0665(11) Uani 1 1 d .
N1 N -1.7275(10) -0.0125(14) 1.8577(7) 0.083(7) Uani 1 1 d .
O1N1 O -1.5965(9) 0.0430(8) 1.8455(5) 0.064(4) Uani 1 1 d .
O2N1 O -1.6709(8) 0.1019(9) 1.8203(5) 0.077(5) Uani 1 1 d .
C1N1 C -1.7039(17) -0.0463(17) 1.8366(9) 0.100(11) Uani 1 1 d .
H1NA H -1.7349 -0.0731 1.8147 0.119 Uiso 1 1 calc R
H1NB H -1.6991 -0.0755 1.8564 0.119 Uiso 1 1 calc R
C2N1 C -1.6392(14) -0.0014(16) 1.8166(9) 0.087(10) Uani 1 1 d .
H2NA H -1.6207 -0.0270 1.8052 0.104 Uiso 1 1 calc R
H2NB H -1.6454 0.0219 1.7931 0.104 Uiso 1 1 calc R
C3N1 C -1.7668(14) 0.0020(14) 1.8353(12) 0.091(10) Uani 1 1 d .
H3NC H -1.7885 0.0177 1.8544 0.110 Uiso 1 1 calc R
H3ND H -1.8003 -0.0372 1.8211 0.110 Uiso 1 1 calc R
C4N1 C -1.7258(17) 0.0561(15) 1.8014(9) 0.101(12) Uani 1 1 d .
H4NA H -1.7150 0.0369 1.7775 0.121 Uiso 1 1 calc R
H4NB H -1.7509 0.0755 1.7907 0.121 Uiso 1 1 calc R
C5N1 C -1.7630(15) -0.0476(18) 1.8968(12) 0.122(15) Uani 1 1 d .
H5NA H -1.7784 -0.0214 1.9115 0.146 Uiso 1 1 calc R
H5NB H -1.7327 -0.0520 1.9157 0.146 Uiso 1 1 calc R
C6N1 C -1.8224(18) -0.1166(15) 1.8877(14) 0.134(18) Uani 1 1 d .
H6NA H -1.8092 -0.1428 1.8710 0.160 Uiso 1 1 calc R
H6NB H -1.8566 -0.1134 1.8725 0.160 Uiso 1 1 calc R
C7N1 C -1.848(2) -0.149(2) 1.9361(14) 0.15(2) Uani 1 1 d .
H7NA H -1.8178 -0.1611 1.9484 0.179 Uiso 1 1 calc R
H7NB H -1.8505 -0.1173 1.9548 0.179 Uiso 1 1 calc R
C8N1 C -1.916(3) -0.210(3) 1.9314(18) 0.21(3) Uani 1 1 d .
H8NA H -1.9335 -0.2269 1.9592 0.316 Uiso 1 1 calc R
H8NB H -1.9124 -0.2425 1.9151 0.316 Uiso 1 1 calc R
H8NC H -1.9446 -0.1981 1.9168 0.316 Uiso 1 1 calc R
O1X1 O -1.3948(8) 0.1923(8) 1.8090(4) 0.056(4) Uani 1 1 d .
O2X1 O -1.4900(8) 0.2924(8) 1.8027(4) 0.056(4) Uani 1 1 d .
O3X1 O -1.5575(9) 0.3047(9) 1.8612(4) 0.065(5) Uani 1 1 d .
O4X1 O -1.4047(8) 0.1181(7) 1.8744(4) 0.052(4) Uani 1 1 d .
C1X1 C -1.3464(12) 0.1887(10) 1.8181(7) 0.049(6) Uani 1 1 d .
C2X1 C -1.5030(12) 0.3528(12) 1.8543(6) 0.049(6) Uani 1 1 d .
O1G1 O -1.4425(6) 0.2246(7) 1.8805(4) 0.045(3) Uani 1 1 d .
O2G1 O -1.4462(7) 0.3005(7) 1.9201(5) 0.050(4) Uani 1 1 d .
O3G1 O -1.5677(8) 0.1625(8) 1.8719(4) 0.054(4) Uani 1 1 d .
C1G1 C -1.4713(12) 0.2465(10) 1.9043(7) 0.049(5) Uani 1 1 d .
C2G1 C -1.5445(11) 0.2034(11) 1.9099(6) 0.050(6) Uani 1 1 d .
H2GA H -1.5542 0.1763 1.9353 0.060 Uiso 1 1 calc R
H2GB H -1.5653 0.2299 1.9126 0.060 Uiso 1 1 calc R
O1A1 O -1.6773(8) 0.1946(9) 1.8721(5) 0.063(4) Uani 1 1 d .
O2A1 O -1.7007(8) 0.1053(9) 1.9045(5) 0.066(5) Uani 1 1 d .
C1A1 C -1.7067(12) 0.1509(15) 1.8982(7) 0.055(6) Uani 1 1 d .
C2A1 C -1.7532(15) 0.1585(17) 1.9244(9) 0.083(9) Uani 1 1 d .
H2AJ H -1.7732 0.1228 1.9444 0.124 Uiso 1 1 calc R
H2AK H -1.7865 0.1583 1.9065 0.124 Uiso 1 1 calc R
H2AL H -1.7307 0.1994 1.9396 0.124 Uiso 1 1 calc R
O1A2 O -1.6236(9) 0.0524(8) 1.9281(4) 0.066(5) Uani 1 1 d .
O2A2 O -1.5217(7) 0.0855(7) 1.9168(4) 0.054(4) Uani 1 1 d .
C1A2 C -1.5719(12) 0.0526(13) 1.9377(7) 0.057(6) Uani 1 1 d .
C2A2 C -1.5724(16) 0.0203(17) 1.9771(8) 0.083(9) Uani 1 1 d .
H2AG H -1.6161 -0.0022 1.9886 0.124 Uiso 1 1 calc R
H2AH H -1.5433 0.0525 1.9973 0.124 Uiso 1 1 calc R
H2AI H -1.5580 -0.0107 1.9717 0.124 Uiso 1 1 calc R
O1A3 O -1.5860(8) 0.1828(8) 1.7468(5) 0.058(4) Uani 1 1 d .
O2A3 O -1.5304(9) 0.1614(9) 1.7920(5) 0.074(5) Uani 1 1 d .
C1A3 C -1.5486(10) 0.1590(13) 1.7534(7) 0.057(6) Uani 1 1 d .
C2A3 C -1.5242(14) 0.1364(12) 1.7189(8) 0.070(8) Uani 1 1 d .
H2AD H -1.5014 0.1154 1.7304 0.105 Uiso 1 1 calc R
H2AE H -1.4946 0.1731 1.7016 0.105 Uiso 1 1 calc R
H2AF H -1.5604 0.1055 1.7017 0.105 Uiso 1 1 calc R
O1A4 O -1.6035(10) 0.2940(9) 1.7714(5) 0.071(5) Uani 1 1 d .
O2A4 O -1.6932(10) 0.2014(12) 1.7784(6) 0.080(6) Uani 1 1 d .
C1A4 C -1.6640(19) 0.251(2) 1.7620(10) 0.093(10) Uani 1 1 d .
C2A4 C -1.6874(18) 0.277(2) 1.7234(9) 0.120(15) Uani 1 1 d .
H2AA H -1.7248 0.2802 1.7319 0.180 Uiso 1 1 calc R
H2AB H -1.6994 0.2466 1.6998 0.180 Uiso 1 1 calc R
H2AC H -1.6524 0.3191 1.7149 0.180 Uiso 1 1 calc R
O1A5 O -1.4860(9) 0.0530(7) 1.8037(4) 0.061(5) Uani 1 1 d .
O2A5 O -1.4977(11) -0.0342(11) 1.7728(8) 0.103(7) Uani 1 1 d .
C1A5 C -1.4962(14) 0.0000(15) 1.8027(7) 0.069(8) Uani 1 1 d .
C2A5 C -1.5087(16) -0.0368(14) 1.8474(10) 0.085(9) Uani 1 1 d .
C3A5 C -1.506(5) -0.102(5) 1.850(3) 0.07(3) Uiso 0.25 1 d P
S5 S -1.514(4) -0.165(4) 1.813(2) 0.025(17) Uiso 0.05 1 d P
S5A S -1.4911(13) -0.1342(13) 1.8789(8) 0.044(6) Uiso 0.20 1 d P
N2 N -1.7578(8) 0.1964(10) 2.0753(7) 0.066(6) Uani 1 1 d DU
O1N2 O -1.6297(8) 0.2922(9) 2.0866(4) 0.062(4) Uani 1 1 d .
O2N2 O -1.6751(8) 0.1663(10) 2.1107(5) 0.072(5) Uani 1 1 d .
C1N2 C -1.7410(16) 0.2617(14) 2.0949(14) 0.135(14) Uani 1 1 d DU
H1NC H -1.7436 0.2898 2.0732 0.162 Uiso 1 1 calc R
H1ND H -1.7726 0.2549 2.1171 0.162 Uiso 1 1 calc R
C2N2 C -1.6803(16) 0.291(2) 2.1115(14) 0.129(14) Uani 1 1 d DU
H2NC H -1.6823 0.2692 2.1383 0.154 Uiso 1 1 calc R
H2ND H -1.6679 0.3360 2.1183 0.154 Uiso 1 1 calc R
C3N2 C -1.7798(17) 0.143(2) 2.1068(11) 0.142(18) Uani 1 1 d D
H3NA H -1.8110 0.1451 2.1260 0.170 Uiso 1 1 calc R
H3NB H -1.8025 0.1012 2.0918 0.170 Uiso 1 1 calc R
C4N2 C -1.7310(18) 0.145(2) 2.1300(11) 0.120(15) Uani 1 1 d D
H4NC H -1.7241 0.1719 2.1549 0.144 Uiso 1 1 calc R
H4ND H -1.7452 0.1005 2.1401 0.144 Uiso 1 1 calc R
C5N2 C -1.8022(12) 0.1793(14) 2.0393(10) 0.073(8) Uani 1 1 d .
H5NC H -1.7841 0.2159 2.0195 0.087 Uiso 1 1 calc R
H5ND H -1.8039 0.1421 2.0248 0.087 Uiso 1 1 calc R
C6N2 C -1.8693(12) 0.1630(18) 2.0498(14) 0.112(14) Uani 1 1 d .
H6NC H -1.8863 0.1284 2.0711 0.134 Uiso 1 1 calc R
H6ND H -1.8677 0.2013 2.0627 0.134 Uiso 1 1 calc R
C7N2 C -1.912(2) 0.143(3) 2.0168(17) 0.154(19) Uani 1 1 d U
H7NC H -1.9054 0.1117 2.0008 0.185 Uiso 1 1 calc R
H7ND H -1.8978 0.1812 1.9984 0.185 Uiso 1 1 calc R
C8N2 C -1.981(2) 0.115(2) 2.021(3) 0.22(3) Uani 1 1 d U
H8ND H -2.0010 0.1077 1.9935 0.329 Uiso 1 1 calc R
H8NE H -1.9905 0.1444 2.0372 0.329 Uiso 1 1 calc R
H8NF H -1.9988 0.0739 2.0362 0.329 Uiso 1 1 calc R
O1X2 O -1.5315(8) 0.1164(8) 2.0662(4) 0.057(4) Uani 1 1 d .
O2X2 O -1.4447(8) 0.4371(8) 2.0538(4) 0.054(4) Uani 1 1 d .
O3X2 O -1.4225(9) 0.3830(9) 2.1202(4) 0.058(4) Uani 1 1 d .
O4X2 O -1.4758(8) 0.1992(8) 2.1282(5) 0.057(4) Uani 1 1 d .
C1X2 C -1.4748(16) 0.1318(14) 2.0721(6) 0.064(7) Uani 1 1 d .
C2X2 C -1.4400(15) 0.1811(12) 2.1122(6) 0.057(7) Uani 1 1 d .
O1G2 O -1.4539(7) 0.3052(8) 2.0469(4) 0.049(4) Uani 1 1 d .
O2G2 O -1.4424(8) 0.2382(8) 2.0064(4) 0.055(4) Uani 1 1 d .
O3G2 O -1.5771(7) 0.2240(8) 2.0576(5) 0.055(4) Uani 1 1 d .
C1G2 C -1.4771(11) 0.2539(11) 2.0236(7) 0.049(5) Uani 1 1 d .
C2G2 C -1.5487(12) 0.2162(13) 2.0204(6) 0.059(7) Uani 1 1 d .
H2GC H -1.5630 0.2311 1.9959 0.070 Uiso 1 1 calc R
H2GD H -1.5629 0.1701 2.0163 0.070 Uiso 1 1 calc R
O1A6 O -1.5563(8) 0.3420(9) 2.0131(4) 0.065(5) Uani 1 1 d .
O2A6 O -1.6553(9) 0.2567(10) 2.0043(5) 0.076(5) Uani 1 1 d U
C1A6 C -1.6071(13) 0.3160(15) 1.9936(7) 0.062(6) Uani 1 1 d U
C2A6 C -1.6177(15) 0.3390(15) 1.9534(9) 0.079(9) Uani 1 1 d .
C3A6 C -1.601(3) 0.395(3) 1.9605(17) 0.040(13) Uiso 0.35 1 d P
C4A6 C -1.649(3) 0.368(3) 1.9617(16) 0.036(12) Uiso 0.35 1 d P
S61 S -1.685(5) 0.388(5) 1.995(3) 0.04(2) Uiso 0.05 1 d P
S61A S -1.642(4) 0.425(4) 1.992(3) 0.08(2) Uiso 0.10 1 d P
C5A6 C -1.722(9) 0.419(9) 2.002(6) 0.07(5) Uiso 0.15 1 d P
C6A6 C -1.668(4) 0.463(4) 2.017(3) 0.04(2) Uiso 0.20 1 d P
O1A7 O -1.7055(7) 0.1291(11) 2.0263(5) 0.077(6) Uani 1 1 d .
O2A7 O -1.6587(9) 0.0811(9) 2.0594(5) 0.075(5) Uani 1 1 d .
C1A7 C -1.6956(14) 0.0804(15) 2.0326(9) 0.069(7) Uani 1 1 d .
C2A7 C -1.7369(15) 0.0204(16) 2.0067(10) 0.093(10) Uani 1 1 d .
H2AS H -1.7270 -0.0133 2.0144 0.140 Uiso 1 1 calc R
H2AT H -1.7278 0.0306 1.9769 0.140 Uiso 1 1 calc R
H2AU H -1.7825 0.0051 2.0122 0.140 Uiso 1 1 calc R
O1A8 O -1.5714(12) 0.0775(10) 2.1592(6) 0.093(7) Uani 1 1 d .
O2A8 O -1.6703(11) 0.0557(10) 2.1518(7) 0.089(6) Uani 1 1 d .
C1A9 C -1.6276(18) 0.0510(15) 2.1695(10) 0.086(10) Uani 1 1 d .
C2A9 C -1.643(2) 0.0161(15) 2.2093(9) 0.130(17) Uani 1 1 d .
H2AP H -1.6327 -0.0188 2.2071 0.195 Uiso 1 1 calc R
H2AQ H -1.6885 -0.0021 2.2155 0.195 Uiso 1 1 calc R
H2AR H -1.6169 0.0456 2.2317 0.195 Uiso 1 1 calc R
O1A9 O -1.5873(9) 0.1890(10) 2.1830(5) 0.065(5) Uani 1 1 d .
O2A9 O -1.5426(8) 0.2665(8) 2.1381(4) 0.064(5) Uani 1 1 d .
C1A8 C -1.5627(14) 0.2464(15) 2.1768(7) 0.064(7) Uani 1 1 d .
C2A8 C -1.5564(16) 0.2918(17) 2.2085(9) 0.088(10) Uani 1 1 d .
H2AM H -1.5121 0.3142 2.2191 0.132 Uiso 1 1 calc R
H2AN H -1.5862 0.2690 2.2315 0.132 Uiso 1 1 calc R
H2AO H -1.5665 0.3233 2.1964 0.132 Uiso 1 1 calc R
O1A0 O -1.5280(9) 0.4079(9) 2.1268(4) 0.065(4) Uani 1 1 d U
O2A0 O -1.5553(19) 0.4747(19) 2.0830(12) 0.170(12) Uani 1 1 d U
C1A0 C -1.5461(17) 0.4464(17) 2.1238(9) 0.102(9) Uani 1 1 d DU
C2A0 C -1.5577(15) 0.4708(16) 2.1593(8) 0.081(8) Uani 1 1 d DU
H2AV H -1.5564 0.4468 2.1837 0.122 Uiso 1 1 calc R
H2AW H -1.6003 0.4670 2.1574 0.122 Uiso 1 1 calc R
H2AX H -1.5248 0.5163 2.1623 0.122 Uiso 1 1 calc R
O5 O -1.2806(9) 0.4133(8) 2.1769(5) 0.064(4) Uani 1 1 d .
O51 O -1.4105(10) 0.2192(9) 2.2349(5) 0.075(5) Uani 1 1 d .
O52 O -1.4198(10) 0.2845(11) 2.2776(6) 0.080(6) Uani 1 1 d .
C51 C -1.4430(14) 0.2276(18) 2.2649(8) 0.076(8) Uani 1 1 d .
C52 C -1.501(2) 0.1731(18) 2.2779(11) 0.121(14) Uani 1 1 d .
H52A H -1.4924 0.1549 2.3031 0.182 Uiso 1 1 calc R
H52B H -1.5166 0.1407 2.2555 0.182 Uiso 1 1 calc R
H52C H -1.5328 0.1856 2.2841 0.182 Uiso 1 1 calc R
O6 O -1.7291(7) 0.5911(7) 2.2546(4) 0.051(4) Uani 1 1 d .
O61 O -1.6498(8) 0.5736(8) 2.1975(5) 0.062(4) Uani 1 1 d .
O62 O -1.5793(10) 0.7011(10) 2.1535(5) 0.073(5) Uani 1 1 d .
C61 C -1.6929(14) 0.5482(16) 2.1680(7) 0.071(8) Uani 1 1 d .
C62 C -1.7142(17) 0.4818(16) 2.1521(9) 0.093(10) Uani 1 1 d .
C63 C -1.764(3) 0.466(3) 2.124(2) 0.063(17) Uiso 0.40 1 d P
C63A C -1.740(5) 0.459(4) 2.113(3) 0.06(2) Uiso 0.30 1 d P
S6 S -1.810(5) 0.368(4) 2.114(3) 0.08(2) Uiso 0.10 1 d P
S6A S -1.778(2) 0.3776(18) 2.1072(12) 0.056(8) Uiso 0.20 1 d P
S6B S -1.756(3) 0.402(3) 2.091(2) 0.051(14) Uiso 0.10 1 d P
C64 C -1.878(4) 0.357(4) 2.110(3) 0.07(2) Uiso 0.30 1 d P
O1W O -1.3333 0.3333 2.0779(8) 0.057(7) Uani 1 3 d S
O2W O -1.1535(7) 0.4412(9) 1.9640(5) 0.064(4) Uani 1 1 d .
O3W O -1.3333 0.3333 1.9648(12) 0.079(9) Uani 1 3 d S
O4W O -0.6849(16) 1.1253(18) 1.2470(8) 0.061(9) Uani 0.50 1 d P
O5W O -1.911(4) 0.491(4) 2.116(2) 0.053(18) Uiso 0.20 1 d P
O6W O -1.3333 0.3333 1.8487(8) 0.086(10) Uani 1 3 d S
O7W O -1.6022(12) 0.4976(11) 2.2316(6) 0.063(6) Uani 0.75 1 d P
O8W O -1.4434(12) 0.4613(12) 2.1984(7) 0.072(6) Uani 0.75 1 d P
O9W O -1.955(4) 0.384(3) 2.081(2) 0.059(18) Uiso 0.22 1 d P
O10W O -1.891(3) 0.490(3) 2.064(2) 0.067(18) Uiso 0.25 1 d P
O11W O -1.857(3) 0.076(3) 1.8788(18) 0.049(14) Uiso 0.25 1 d P
O12W O -1.3333 0.3333 2.368(4) 0.07(3) Uiso 0.25 3 d SP
N1S N -1.313(2) -0.088(2) 1.7964(14) 0.074(13) Uani 0.50 1 d P
C1S C -1.321(2) -0.057(2) 1.8209(14) 0.048(11) Uani 0.50 1 d P
C2S C -1.3281(17) -0.0077(17) 1.8467(11) 0.032(8) Uani 0.50 1 d PU
H2SA H -1.3004 0.0038 1.8715 0.048 Uiso 1 1 calc R
H2SB H -1.3730 -0.0260 1.8554 0.048 Uiso 1 1 calc R
H2SC H -1.3154 0.0310 1.8298 0.048 Uiso 1 1 calc R

loop_
_atom_site_aniso_label
_atom_site_aniso_U_11
_atom_site_aniso_U_22
_atom_site_aniso_U_33
_atom_site_aniso_U_23
_atom_site_aniso_U_13
_atom_site_aniso_U_12
Dy1 0.0618(7) 0.0759(8) 0.0360(5) -0.0054(5) -0.0084(5) 0.0313(6)
Dy2 0.0624(7) 0.0576(7) 0.0276(5) -0.0054(4) 0.0002(4) 0.0256(6)
Dy3 0.0604(7) 0.0797(8) 0.0259(5) -0.0050(5) 0.0026(4) 0.0400(6)
Dy4 0.0666(8) 0.0789(8) 0.0359(5) 0.0035(5) 0.0113(5) 0.0299(7)
Dy5 0.0690(8) 0.0690(8) 0.0223(8) 0.000 0.000 0.0345(4)
Dy6 0.0730(8) 0.0730(8) 0.0219(8) 0.000 0.000 0.0365(4)
Cr1 0.062(2) 0.059(2) 0.044(2) -0.0056(17) 0.0018(17) 0.021(2)
Cr2 0.052(2) 0.095(3) 0.049(2) -0.002(2) 0.0086(18) 0.034(2)
N1 0.042(12) 0.12(2) 0.067(14) -0.031(14) -0.002(11) 0.026(14)
O1N1 0.083(12) 0.062(10) 0.035(8) -0.019(8) -0.005(8) 0.026(9)
O2N1 0.060(11) 0.078(12) 0.054(10) -0.019(9) -0.007(8) 0.006(10)
C1N1 0.10(2) 0.11(3) 0.046(15) -0.008(16) 0.014(15) 0.02(2)
C2N1 0.071(19) 0.11(2) 0.062(16) -0.048(18) -0.024(14) 0.036(18)
C3N1 0.044(16) 0.064(19) 0.14(3) -0.013(19) 0.004(18) 0.007(14)
C4N1 0.12(3) 0.08(2) 0.065(18) -0.039(16) -0.062(19) 0.02(2)
C5N1 0.058(19) 0.11(3) 0.12(3) -0.04(2) 0.029(19) -0.014(18)
C6N1 0.09(3) 0.059(19) 0.17(4) -0.03(2) 0.08(3) -0.017(18)
C7N1 0.11(3) 0.11(3) 0.13(3) 0.00(3) 0.07(3) -0.01(2)
C8N1 0.21(6) 0.15(5) 0.15(5) 0.03(4) 0.07(4) 0.00(4)
O1X1 0.057(10) 0.094(13) 0.026(7) 0.000(7) 0.004(7) 0.043(10)
O2X1 0.067(10) 0.050(10) 0.038(8) -0.005(7) 0.009(7) 0.018(8)
O3X1 0.066(11) 0.095(13) 0.028(8) 0.011(8) -0.014(7) 0.036(11)
O4X1 0.070(10) 0.044(9) 0.037(8) 0.009(6) 0.013(8) 0.025(8)
C1X1 0.061(16) 0.029(11) 0.044(12) 0.011(9) -0.011(11) 0.013(11)
C2X1 0.055(15) 0.069(16) 0.017(9) 0.004(10) -0.014(9) 0.028(13)
O1G1 0.037(8) 0.049(8) 0.036(7) -0.003(6) 0.003(6) 0.013(7)
O2G1 0.045(9) 0.043(9) 0.054(9) -0.002(7) -0.008(7) 0.017(7)
O3G1 0.072(10) 0.062(10) 0.020(7) -0.009(6) -0.004(7) 0.029(9)
C1G1 0.065(15) 0.035(12) 0.047(12) -0.004(10) 0.001(11) 0.025(11)
C2G1 0.054(13) 0.052(13) 0.021(9) -0.005(9) -0.002(9) 0.009(11)
O1A1 0.058(10) 0.083(12) 0.046(9) -0.016(9) -0.016(8) 0.034(9)
O2A1 0.054(10) 0.069(12) 0.063(11) 0.005(9) 0.017(8) 0.022(9)
C1A1 0.060(16) 0.087(19) 0.030(12) -0.020(13) -0.031(11) 0.046(15)
C2A1 0.08(2) 0.12(2) 0.062(16) 0.034(17) 0.023(14) 0.056(19)
O1A2 0.073(12) 0.072(11) 0.032(8) 0.006(7) 0.017(8) 0.021(9)
O2A2 0.057(10) 0.051(9) 0.041(8) -0.001(7) -0.011(7) 0.018(8)
C1A2 0.040(13) 0.082(18) 0.051(13) -0.006(12) 0.007(11) 0.031(13)
C2A2 0.11(2) 0.13(3) 0.051(15) 0.022(15) 0.012(15) 0.09(2)
O1A3 0.058(10) 0.059(10) 0.048(9) -0.009(7) -0.012(7) 0.024(8)
O2A3 0.081(12) 0.094(14) 0.031(8) -0.015(8) -0.011(8) 0.032(11)
C1A3 0.037(12) 0.091(19) 0.044(13) -0.015(12) -0.006(10) 0.033(13)
C2A3 0.10(2) 0.058(15) 0.045(13) -0.027(11) -0.009(13) 0.035(15)
O1A4 0.090(14) 0.083(12) 0.044(9) -0.008(9) -0.022(9) 0.046(11)
O2A4 0.086(14) 0.107(16) 0.054(11) 0.014(11) -0.006(10) 0.052(13)
C1A4 0.09(3) 0.14(3) 0.066(19) 0.02(2) -0.007(18) 0.07(3)
C2A4 0.11(3) 0.22(5) 0.053(17) 0.00(2) -0.037(17) 0.10(3)
O1A5 0.100(13) 0.038(9) 0.040(8) -0.004(7) 0.027(8) 0.030(9)
O2A5 0.105(17) 0.086(15) 0.118(18) -0.028(14) -0.017(14) 0.048(14)
C1A5 0.083(19) 0.074(19) 0.034(12) -0.034(13) -0.008(12) 0.027(15)
C2A5 0.10(2) 0.057(16) 0.070(18) 0.017(13) -0.020(16) 0.020(16)
N2 0.025(9) 0.092(14) 0.093(14) 0.005(12) 0.013(9) 0.038(10)
O1N2 0.068(10) 0.098(13) 0.036(8) -0.002(8) 0.007(7) 0.054(10)
O2N2 0.043(9) 0.098(14) 0.047(9) 0.002(9) 0.015(7) 0.013(9)
C1N2 0.10(2) 0.17(3) 0.15(2) -0.05(2) 0.006(19) 0.07(2)
C2N2 0.12(2) 0.14(2) 0.16(3) -0.04(2) 0.02(2) 0.09(2)
C3N2 0.10(3) 0.21(5) 0.11(3) 0.06(3) 0.08(3) 0.07(3)
C4N2 0.09(3) 0.19(4) 0.10(3) 0.00(3) 0.04(2) 0.09(3)
C5N2 0.060(16) 0.072(18) 0.10(2) -0.011(16) -0.005(15) 0.047(15)
C6N2 0.022(13) 0.11(3) 0.18(4) -0.06(3) -0.017(18) 0.019(15)
C7N2 0.11(3) 0.21(5) 0.17(4) -0.04(4) -0.03(3) 0.10(4)
C8N2 0.10(2) 0.08(3) 0.46(11) -0.02(5) -0.02(5) 0.04(3)
O1X2 0.048(10) 0.084(12) 0.034(8) -0.016(8) 0.003(7) 0.029(9)
O2X2 0.074(11) 0.074(11) 0.026(7) -0.001(7) -0.016(7) 0.045(9)
O3X2 0.076(11) 0.080(12) 0.024(7) 0.009(7) -0.004(7) 0.044(11)
O4X2 0.076(11) 0.061(10) 0.038(8) -0.008(7) -0.024(8) 0.036(9)
C1X2 0.11(2) 0.09(2) 0.018(10) 0.017(11) 0.019(12) 0.072(19)
C2X2 0.11(2) 0.063(15) 0.012(9) -0.008(9) 0.005(12) 0.057(16)
O1G2 0.064(10) 0.066(10) 0.020(6) -0.002(7) 0.002(6) 0.033(8)
O2G2 0.072(11) 0.074(11) 0.036(8) 0.008(7) 0.021(7) 0.049(10)
O3G2 0.047(9) 0.068(10) 0.044(8) -0.008(7) 0.011(7) 0.024(8)
C1G2 0.043(13) 0.054(14) 0.050(13) 0.015(11) 0.001(10) 0.025(11)
C2G2 0.080(17) 0.097(19) 0.019(9) 0.011(11) 0.010(10) 0.060(16)
O1A6 0.065(11) 0.118(15) 0.023(7) 0.003(8) -0.005(7) 0.054(11)
O2A6 0.072(12) 0.103(13) 0.048(10) -0.015(9) -0.006(8) 0.040(10)
C1A6 0.073(16) 0.106(16) 0.028(11) -0.005(12) -0.008(11) 0.061(11)
C2A6 0.09(2) 0.09(2) 0.074(18) 0.015(15) 0.043(16) 0.060(18)
O1A7 0.034(9) 0.117(16) 0.053(10) -0.015(10) 0.004(7) 0.018(10)
O2A7 0.057(11) 0.074(12) 0.049(10) -0.009(9) 0.013(9) -0.001(9)
C1A7 0.057(17) 0.09(2) 0.069(18) -0.014(16) 0.014(15) 0.043(17)
C2A7 0.08(2) 0.10(2) 0.09(2) 0.009(18) 0.014(17) 0.034(19)
O1A8 0.101(16) 0.085(14) 0.068(12) 0.021(10) 0.058(12) 0.028(13)
O2A8 0.083(14) 0.085(15) 0.079(14) 0.004(11) 0.029(12) 0.027(12)
C1A9 0.08(2) 0.08(2) 0.08(2) 0.006(17) -0.033(19) 0.027(19)
C2A9 0.26(5) 0.054(18) 0.061(17) 0.027(15) -0.01(2) 0.07(3)
O1A9 0.081(12) 0.085(14) 0.030(8) -0.004(8) 0.008(8) 0.042(11)
O2A9 0.073(11) 0.079(12) 0.028(8) 0.000(7) 0.016(7) 0.029(9)
C1A8 0.088(19) 0.073(19) 0.039(13) -0.011(12) 0.001(12) 0.046(16)
C2A8 0.10(2) 0.13(3) 0.065(18) 0.014(17) 0.042(16) 0.08(2)
O1A0 0.084(12) 0.101(13) 0.031(7) -0.008(8) 0.007(8) 0.062(11)
O2A0 0.180(15) 0.176(15) 0.163(14) 0.009(9) -0.003(9) 0.095(10)
C1A0 0.11(2) 0.088(18) 0.119(16) -0.061(13) -0.038(17) 0.062(15)
C2A0 0.083(11) 0.100(12) 0.074(11) -0.012(8) 0.013(8) 0.055(9)
O5 0.084(12) 0.059(10) 0.047(9) 0.011(8) -0.003(8) 0.034(9)
O51 0.105(14) 0.085(13) 0.029(8) 0.006(8) 0.024(9) 0.043(11)
O52 0.075(13) 0.093(15) 0.062(11) -0.004(11) 0.020(10) 0.034(12)
C51 0.071(19) 0.11(3) 0.049(15) 0.014(16) 0.018(14) 0.049(19)
C52 0.15(4) 0.10(3) 0.08(2) 0.04(2) 0.03(2) 0.04(3)
O6 0.060(9) 0.063(10) 0.030(7) -0.003(6) -0.003(6) 0.030(8)
O61 0.068(11) 0.073(11) 0.040(8) -0.009(8) -0.004(8) 0.032(9)
O62 0.091(13) 0.091(14) 0.037(9) 0.002(9) 0.013(8) 0.047(12)
C61 0.078(18) 0.10(2) 0.032(12) -0.014(13) -0.007(12) 0.044(17)
C62 0.11(3) 0.09(2) 0.048(15) -0.034(15) -0.014(16) 0.03(2)
O1W 0.060(11) 0.060(11) 0.050(16) 0.000 0.000 0.030(5)
O2W 0.049(10) 0.081(12) 0.049(8) 0.003(8) 0.004(7) 0.022(9)
O3W 0.074(13) 0.074(13) 0.09(2) 0.000 0.000 0.037(6)
O4W 0.07(2) 0.11(3) 0.029(14) 0.000(16) 0.005(14) 0.06(2)
O6W 0.113(17) 0.113(17) 0.031(15) 0.000 0.000 0.056(9)
O7W 0.105(18) 0.072(15) 0.031(10) -0.019(10) -0.001(10) 0.059(14)
O8W 0.074(16) 0.068(15) 0.069(15) -0.022(12) -0.008(12) 0.031(13)
N1S 0.11(4) 0.08(3) 0.07(3) -0.03(2) -0.03(3) 0.07(3)
C1S 0.07(3) 0.05(3) 0.05(2) -0.01(2) -0.01(2) 0.05(2)
C2S 0.035(11) 0.032(11) 0.041(11) 0.005(8) -0.003(8) 0.025(9)

loop_
_atom_type_symbol
_atom_type_description
_atom_type_scat_dispersion_real
_atom_type_scat_dispersion_imag
_atom_type_scat_source
C C 0.0033 0.0016 'International Tables Vol C Tables 4.2.6.8 and 6.1.1.4'
H H 0.0000 0.0000 'International Tables Vol C Tables 4.2.6.8 and 6.1.1.4'
N N 0.0061 0.0033 'International Tables Vol C Tables 4.2.6.8 and 6.1.1.4'
O O 0.0106 0.0060 'International Tables Vol C Tables 4.2.6.8 and 6.1.1.4'
S S 0.1246 0.1234 'International Tables Vol C Tables 4.2.6.8 and 6.1.1.4'
Cr Cr 0.3209 0.6236 'International Tables Vol C Tables 4.2.6.8 and 6.1.1.4'
Dy Dy -0.1892 4.4098 'International Tables Vol C Tables 4.2.6.8 and 6.1.1.4'

loop_
_geom_angle_atom_site_label_1
_geom_angle_atom_site_label_2
_geom_angle_atom_site_label_3
_geom_angle
_geom_angle_site_symmetry_1
_geom_angle_site_symmetry_3
O2N1 Dy1 O1A3 81.9(6) . .
O2N1 Dy1 O2A4 79.5(8) . .
O1A3 Dy1 O2A4 77.0(6) . .
O2N1 Dy1 O3X1 139.2(6) . .
O1A3 Dy1 O3X1 138.5(6) . .
O2A4 Dy1 O3X1 109.9(7) . .
O2N1 Dy1 O1A1 73.8(6) . .
O1A3 Dy1 O1A1 147.5(5) . .
O2A4 Dy1 O1A1 77.6(6) . .
O3X1 Dy1 O1A1 70.1(6) . .
O2N1 Dy1 O2X1 143.2(6) . .
O1A3 Dy1 O2X1 78.2(5) . .
O2A4 Dy1 O2X1 124.7(7) . .
O3X1 Dy1 O2X1 64.1(6) . .
O1A1 Dy1 O2X1 133.6(5) . .
O2N1 Dy1 O1A4 131.3(7) . .
O1A3 Dy1 O1A4 76.1(6) . .
O2A4 Dy1 O1A4 53.5(7) . .
O3X1 Dy1 O1A4 76.6(5) . .
O1A1 Dy1 O1A4 104.1(6) . .
O2X1 Dy1 O1A4 72.9(6) . .
O2N1 Dy1 O3G1 69.2(6) . .
O1A3 Dy1 O3G1 113.4(5) . .
O2A4 Dy1 O3G1 144.5(7) . .
O3X1 Dy1 O3G1 85.1(5) . .
O1A1 Dy1 O3G1 77.9(6) . .
O2X1 Dy1 O3G1 90.8(5) . .
O1A4 Dy1 O3G1 159.4(6) . .
O2N1 Dy1 O2A3 76.5(7) . .
O1A3 Dy1 O2A3 51.3(5) . .
O2A4 Dy1 O2A3 125.1(6) . .
O3X1 Dy1 O2A3 120.5(6) . .
O1A1 Dy1 O2A3 137.9(6) . .
O2X1 Dy1 O2A3 66.9(6) . .
O1A4 Dy1 O2A3 118.0(6) . .
O3G1 Dy1 O2A3 63.8(5) . .
O2N1 Dy1 C1A4 103.0(11) . .
O1A3 Dy1 C1A4 72.8(9) . .
O2A4 Dy1 C1A4 24.7(9) . .
O3X1 Dy1 C1A4 96.5(10) . .
O1A1 Dy1 C1A4 91.7(9) . .
O2X1 Dy1 C1A4 100.3(10) . .
O1A4 Dy1 C1A4 28.9(10) . .
O3G1 Dy1 C1A4 168.4(10) . .
O2A3 Dy1 C1A4 123.9(8) . .
O2N1 Dy1 C1A3 77.2(7) . .
O1A3 Dy1 C1A3 25.4(6) . .
O2A4 Dy1 C1A3 100.6(6) . .
O3X1 Dy1 C1A3 135.1(6) . .
O1A1 Dy1 C1A3 150.8(7) . .
O2X1 Dy1 C1A3 71.6(6) . .
O1A4 Dy1 C1A3 97.5(7) . .
O3G1 Dy1 C1A3 88.7(6) . .
O2A3 Dy1 C1A3 26.0(6) . .
C1A4 Dy1 C1A3 98.1(9) . .
O2N1 Dy1 Cr1 34.5(5) . .
O1A3 Dy1 Cr1 104.6(4) . .
O2A4 Dy1 Cr1 109.7(6) . .
O3X1 Dy1 Cr1 110.5(4) . .
O1A1 Dy1 Cr1 65.9(5) . .
O2X1 Dy1 Cr1 124.2(4) . .
O1A4 Dy1 Cr1 162.9(5) . .
O3G1 Dy1 Cr1 35.9(4) . .
O2A3 Dy1 Cr1 72.7(4) . .
C1A4 Dy1 Cr1 134.4(10) . .
C1A3 Dy1 Cr1 88.1(5) . .
O1N1 Dy2 O1A5 78.5(6) . .
O1N1 Dy2 O2A3 82.7(6) . .
O1A5 Dy2 O2A3 91.0(6) . .
O1N1 Dy2 O1G1 134.5(5) . .
O1A5 Dy2 O1G1 147.0(6) . .
O2A3 Dy2 O1G1 94.0(6) . .
O1N1 Dy2 O2A2 73.4(5) . .
O1A5 Dy2 O2A2 112.0(5) . .
O2A3 Dy2 O2A2 141.9(6) . .
O1G1 Dy2 O2A2 82.9(5) . .
O1N1 Dy2 O4X1 124.7(6) . .
O1A5 Dy2 O4X1 75.3(6) . .
O2A3 Dy2 O4X1 144.5(6) . .
O1G1 Dy2 O4X1 81.9(5) . .
O2A2 Dy2 O4X1 72.9(5) . .
O1N1 Dy2 O1X1 148.1(5) . .
O1A5 Dy2 O1X1 76.6(6) . .
O2A3 Dy2 O1X1 78.3(6) . .
O1G1 Dy2 O1X1 72.6(5) . .
O2A2 Dy2 O1X1 135.0(5) . .
O4X1 Dy2 O1X1 66.8(5) . .
O1N1 Dy2 O3G1 70.7(6) . .
O1A5 Dy2 O3G1 144.9(6) . .
O2A3 Dy2 O3G1 69.0(6) . .
O1G1 Dy2 O3G1 66.0(5) . .
O2A2 Dy2 O3G1 75.2(5) . .
O4X1 Dy2 O3G1 136.9(5) . .
O1X1 Dy2 O3G1 123.9(6) . .
O1N1 Dy2 Cr1 34.9(4) . .
O1A5 Dy2 Cr1 112.9(5) . .
O2A3 Dy2 Cr1 76.9(5) . .
O1G1 Dy2 Cr1 100.0(3) . .
O2A2 Dy2 Cr1 66.4(4) . .
O4X1 Dy2 Cr1 138.6(3) . .
O1X1 Dy2 Cr1 153.5(4) . .
O3G1 Dy2 Cr1 36.2(4) . .
O1N2 Dy3 O1A0 80.2(6) . .
O1N2 Dy3 O2A9 80.4(6) . .
O1A0 Dy3 O2A9 89.6(6) . .
O1N2 Dy3 O2X2 129.5(6) . .
O1A0 Dy3 O2X2 77.7(6) . .
O2A9 Dy3 O2X2 143.4(6) . .
O1N2 Dy3 O1A6 74.9(5) . .
O1A0 Dy3 O1A6 112.8(6) . .
O2A9 Dy3 O1A6 142.7(6) . .
O2X2 Dy3 O1A6 72.9(6) . .
O1N2 Dy3 O3X2 145.9(5) . .
O1A0 Dy3 O3X2 76.0(6) . .
O2A9 Dy3 O3X2 75.4(6) . .
O2X2 Dy3 O3X2 68.2(5) . .
O1A6 Dy3 O3X2 137.2(6) . .
O1N2 Dy3 O1G2 133.0(6) . .
O1A0 Dy3 O1G2 146.7(6) . .
O2A9 Dy3 O1G2 93.5(5) . .
O2X2 Dy3 O1G2 80.1(5) . .
O1A6 Dy3 O1G2 83.6(5) . .
O3X2 Dy3 O1G2 72.8(5) . .
O1N2 Dy3 O3G2 69.1(6) . .
O1A0 Dy3 O3G2 145.0(6) . .
O2A9 Dy3 O3G2 69.5(6) . .
O2X2 Dy3 O3G2 135.2(5) . .
O1A6 Dy3 O3G2 75.8(6) . .
O3X2 Dy3 O3G2 122.0(6) . .
O1G2 Dy3 O3G2 65.2(5) . .
O1N2 Dy3 Cr2 33.5(4) . .
O1A0 Dy3 Cr2 113.4(5) . .
O2A9 Dy3 Cr2 76.7(4) . .
O2X2 Dy3 Cr2 139.9(3) . .
O1A6 Dy3 Cr2 67.2(5) . .
O3X2 Dy3 Cr2 150.5(4) . .
O1G2 Dy3 Cr2 99.6(4) . .
O3G2 Dy3 Cr2 36.2(4) . .
O2N2 Dy4 O2A7 74.4(7) . .
O2N2 Dy4 O2A8 79.8(8) . .
O2A7 Dy4 O2A8 78.2(7) . .
O2N2 Dy4 O1X2 139.5(6) . .
O2A7 Dy4 O1X2 70.2(6) . .
O2A8 Dy4 O1X2 110.9(7) . .
O2N2 Dy4 O1A9 78.3(6) . .
O2A7 Dy4 O1A9 144.8(6) . .
O2A8 Dy4 O1A9 75.4(7) . .
O1X2 Dy4 O1A9 141.7(6) . .
O2N2 Dy4 O3G2 68.3(5) . .
O2A7 Dy4 O3G2 76.9(6) . .
O2A8 Dy4 O3G2 143.7(7) . .
O1X2 Dy4 O3G2 84.8(5) . .
O1A9 Dy4 O3G2 112.9(6) . .
O2N2 Dy4 O4X2 142.2(6) . .
O2A7 Dy4 O4X2 135.8(6) . .
O2A8 Dy4 O4X2 122.3(7) . .
O1X2 Dy4 O4X2 65.9(6) . .
O1A9 Dy4 O4X2 78.8(6) . .
O3G2 Dy4 O4X2 93.9(5) . .
O2N2 Dy4 O1A8 130.1(6) . .
O2A7 Dy4 O1A8 106.5(8) . .
O2A8 Dy4 O1A8 53.0(8) . .
O1X2 Dy4 O1A8 79.6(6) . .
O1A9 Dy4 O1A8 75.1(7) . .
O3G2 Dy4 O1A8 161.6(6) . .
O4X2 Dy4 O1A8 70.9(7) . .
O2N2 Dy4 O2A9 75.1(6) . .
O2A7 Dy4 O2A9 138.0(7) . .
O2A8 Dy4 O2A9 123.4(6) . .
O1X2 Dy4 O2A9 121.1(5) . .
O1A9 Dy4 O2A9 50.4(6) . .
O3G2 Dy4 O2A9 65.3(5) . .
O4X2 Dy4 O2A9 67.1(6) . .
O1A8 Dy4 O2A9 115.2(7) . .
O2N2 Dy4 C1A9 104.3(10) . .
O2A7 Dy4 C1A9 95.2(8) . .
O2A8 Dy4 C1A9 26.8(8) . .
O1X2 Dy4 C1A9 98.1(10) . .
O1A9 Dy4 C1A9 70.4(9) . .
O3G2 Dy4 C1A9 170.2(8) . .
O4X2 Dy4 C1A9 95.8(8) . .
O1A8 Dy4 C1A9 26.5(9) . .
O2A9 Dy4 C1A9 120.0(8) . .
O2N2 Dy4 C1A8 74.2(7) . .
O2A7 Dy4 C1A8 148.6(8) . .
O2A8 Dy4 C1A8 97.7(8) . .
O1X2 Dy4 C1A8 137.8(7) . .
O1A9 Dy4 C1A8 23.7(6) . .
O3G2 Dy4 C1A8 90.2(7) . .
O4X2 Dy4 C1A8 72.7(7) . .
O1A8 Dy4 C1A8 94.9(7) . .
O2A9 Dy4 C1A8 26.7(6) . .
C1A9 Dy4 C1A8 93.9(9) . .
O2N2 Dy4 Cr2 33.5(4) . .
O2A7 Dy4 Cr2 65.3(6) . .
O2A8 Dy4 Cr2 108.6(6) . .
O1X2 Dy4 Cr2 110.7(4) . .
O1A9 Dy4 Cr2 101.9(5) . .
O3G2 Dy4 Cr2 36.1(4) . .
O4X2 Dy4 Cr2 126.9(4) . .
O1A8 Dy4 Cr2 161.6(5) . .
O2A9 Dy4 Cr2 73.3(4) . .
C1A9 Dy4 Cr2 135.1(8) . .
C1A8 Dy4 Cr2 87.3(6) . .
O52 Dy5 O52 82.2(8) 2_475 .
O52 Dy5 O52 82.2(8) 2_475 3_245
O52 Dy5 O52 82.2(8) . 3_245
O52 Dy5 O5 86.4(6) 2_475 3_245
O52 Dy5 O5 126.9(7) . 3_245
O52 Dy5 O5 146.9(7) 3_245 3_245
O52 Dy5 O5 146.9(7) 2_475 2_475
O52 Dy5 O5 86.4(6) . 2_475
O52 Dy5 O5 126.9(7) 3_245 2_475
O5 Dy5 O5 75.9(6) 3_245 2_475
O52 Dy5 O5 126.9(7) 2_475 .
O52 Dy5 O5 146.9(7) . .
O52 Dy5 O5 86.4(6) 3_245 .
O5 Dy5 O5 75.9(6) 3_245 .
O5 Dy5 O5 75.9(6) 2_475 .
O52 Dy5 O51 53.8(7) 2_475 2_475
O52 Dy5 O51 132.8(6) . 2_475
O52 Dy5 O51 76.5(7) 3_245 2_475
O5 Dy5 O51 71.8(6) 3_245 2_475
O5 Dy5 O51 139.5(6) 2_475 2_475
O5 Dy5 O51 73.1(6) . 2_475
O52 Dy5 O51 76.5(8) 2_475 .
O52 Dy5 O51 53.8(7) . .
O52 Dy5 O51 132.8(6) 3_245 .
O5 Dy5 O51 73.1(6) 3_245 .
O5 Dy5 O51 71.8(6) 2_475 .
O5 Dy5 O51 139.5(6) . .
O51 Dy5 O51 119.45(9) 2_475 .
O52 Dy5 O51 132.8(6) 2_475 3_245
O52 Dy5 O51 76.5(7) . 3_245
O52 Dy5 O51 53.8(7) 3_245 3_245
O5 Dy5 O51 139.5(5) 3_245 3_245
O5 Dy5 O51 73.1(6) 2_475 3_245
O5 Dy5 O51 71.7(6) . 3_245
O51 Dy5 O51 119.45(10) 2_475 3_245
O51 Dy5 O51 119.45(11) . 3_245
O52 Dy5 C51 26.2(7) 2_475 2_475
O52 Dy5 C51 107.4(8) . 2_475
O52 Dy5 C51 79.1(8) 3_245 2_475
O5 Dy5 C51 77.0(7) 3_245 2_475
O5 Dy5 C51 152.8(7) 2_475 2_475
O5 Dy5 C51 100.7(9) . 2_475
O51 Dy5 C51 27.6(8) 2_475 2_475
O51 Dy5 C51 97.1(8) . 2_475
O51 Dy5 C51 132.2(7) 3_245 2_475
O52 Dy5 C51 79.1(8) 2_475 .
O52 Dy5 C51 26.2(7) . .
O52 Dy5 C51 107.4(9) 3_245 .
O5 Dy5 C51 100.7(8) 3_245 .
O5 Dy5 C51 77.0(7) 2_475 .
O5 Dy5 C51 152.8(7) . .
O51 Dy5 C51 132.2(7) 2_475 .
O51 Dy5 C51 27.6(8) . .
O51 Dy5 C51 97.1(8) 3_245 .
C51 Dy5 C51 104.9(7) 2_475 .
O52 Dy5 C51 107.4(9) 2_475 3_245
O52 Dy5 C51 79.1(8) . 3_245
O52 Dy5 C51 26.2(7) 3_245 3_245
O5 Dy5 C51 152.8(8) 3_245 3_245
O5 Dy5 C51 100.7(8) 2_475 3_245
O5 Dy5 C51 77.0(7) . 3_245
O51 Dy5 C51 97.1(8) 2_475 3_245
O51 Dy5 C51 132.2(7) . 3_245
O51 Dy5 C51 27.6(8) 3_245 3_245
C51 Dy5 C51 104.9(7) 2_475 3_245
C51 Dy5 C51 104.9(7) . 3_245
O6 Dy6 O6 75.3(5) 2_485 .
O6 Dy6 O6 75.3(5) 2_485 3_145
O6 Dy6 O6 75.3(5) . 3_145
O6 Dy6 O62 86.2(6) 2_485 .
O6 Dy6 O62 146.1(6) . .
O6 Dy6 O62 127.5(6) 3_145 .
O6 Dy6 O62 146.1(6) 2_485 2_485
O6 Dy6 O62 127.5(6) . 2_485
O6 Dy6 O62 86.2(6) 3_145 2_485
O62 Dy6 O62 82.9(7) . 2_485
O6 Dy6 O62 127.5(6) 2_485 3_145
O6 Dy6 O62 86.2(6) . 3_145
O6 Dy6 O62 146.1(6) 3_145 3_145
O62 Dy6 O62 82.9(7) . 3_145
O62 Dy6 O62 82.9(7) 2_485 3_145
O6 Dy6 O61 72.5(5) 2_485 .
O6 Dy6 O61 71.1(5) . .
O6 Dy6 O61 138.1(5) 3_145 .
O62 Dy6 O61 76.4(6) . .
O62 Dy6 O61 134.5(6) 2_485 .
O62 Dy6 O61 55.0(6) 3_145 .
O6 Dy6 O61 138.1(5) 2_485 3_145
O6 Dy6 O61 72.5(5) . 3_145
O6 Dy6 O61 71.1(5) 3_145 3_145
O62 Dy6 O61 134.5(6) . 3_145
O62 Dy6 O61 55.0(6) 2_485 3_145
O62 Dy6 O61 76.4(6) 3_145 3_145
O61 Dy6 O61 119.69(8) . 3_145
O6 Dy6 O61 71.1(5) 2_485 2_485
O6 Dy6 O61 138.1(5) . 2_485
O6 Dy6 O61 72.5(5) 3_145 2_485
O62 Dy6 O61 55.0(6) . 2_485
O62 Dy6 O61 76.4(6) 2_485 2_485
O62 Dy6 O61 134.5(6) 3_145 2_485
O61 Dy6 O61 119.69(8) . 2_485
O61 Dy6 O61 119.69(7) 3_145 2_485
O6 Dy6 C61 100.2(7) 2_485 .
O6 Dy6 C61 76.4(7) . .
O6 Dy6 C61 151.5(7) 3_145 .
O62 Dy6 C61 79.3(8) . .
O62 Dy6 C61 109.1(7) 2_485 .
O62 Dy6 C61 27.3(7) 3_145 .
O61 Dy6 C61 27.7(7) . .
O61 Dy6 C61 97.6(7) 3_145 .
O61 Dy6 C61 133.5(7) 2_485 .
O6 Dy6 C61 151.5(7) 2_485 3_145
O6 Dy6 C61 100.2(7) . 3_145
O6 Dy6 C61 76.4(6) 3_145 3_145
O62 Dy6 C61 109.1(7) . 3_145
O62 Dy6 C61 27.3(7) 2_485 3_145
O62 Dy6 C61 79.3(8) 3_145 3_145
O61 Dy6 C61 133.5(7) . 3_145
O61 Dy6 C61 27.7(7) 3_145 3_145
O61 Dy6 C61 97.6(7) 2_485 3_145
C61 Dy6 C61 106.1(6) . 3_145
O6 Dy6 C61 76.4(7) 2_485 2_485
O6 Dy6 C61 151.5(7) . 2_485
O6 Dy6 C61 100.2(7) 3_145 2_485
O62 Dy6 C61 27.3(7) . 2_485
O62 Dy6 C61 79.3(8) 2_485 2_485
O62 Dy6 C61 109.1(7) 3_145 2_485
O61 Dy6 C61 97.6(7) . 2_485
O61 Dy6 C61 133.5(7) 3_145 2_485
O61 Dy6 C61 27.7(7) 2_485 2_485
C61 Dy6 C61 106.1(6) . 2_485
C61 Dy6 C61 106.1(6) 3_145 2_485
O2N1 Cr1 O1N1 94.3(8) . .
O2N1 Cr1 O3G1 86.7(7) . .
O1N1 Cr1 O3G1 86.9(7) . .
O2N1 Cr1 O2A1 89.7(8) . .
O1N1 Cr1 O2A1 175.1(8) . .
O3G1 Cr1 O2A1 96.0(7) . .
O2N1 Cr1 O1A2 178.7(8) . .
O1N1 Cr1 O1A2 86.9(7) . .
O3G1 Cr1 O1A2 93.0(7) . .
O2A1 Cr1 O1A2 89.1(8) . .
O2N1 Cr1 N1 81.7(9) . .
O1N1 Cr1 N1 85.1(9) . .
O3G1 Cr1 N1 165.4(8) . .
O2A1 Cr1 N1 92.8(9) . .
O1A2 Cr1 N1 98.8(9) . .
O2N1 Cr1 Dy2 96.5(5) . .
O1N1 Cr1 Dy2 40.4(5) . .
O3G1 Cr1 Dy2 47.2(5) . .
O2A1 Cr1 Dy2 141.8(5) . .
O1A2 Cr1 Dy2 84.2(5) . .
N1 Cr1 Dy2 125.4(7) . .
O2N1 Cr1 Dy1 41.4(5) . .
O1N1 Cr1 Dy1 100.5(5) . .
O3G1 Cr1 Dy1 46.9(4) . .
O2A1 Cr1 Dy1 84.4(6) . .
O1A2 Cr1 Dy1 138.0(5) . .
N1 Cr1 Dy1 122.9(8) . .
Dy2 Cr1 Dy1 76.19(9) . .
O2N2 Cr2 O1N2 91.4(8) . .
O2N2 Cr2 O1A7 92.7(9) . .
O1N2 Cr2 O1A7 175.6(8) . .
O2N2 Cr2 O2A6 178.8(8) . .
O1N2 Cr2 O2A6 88.0(7) . .
O1A7 Cr2 O2A6 87.9(8) . .
O2N2 Cr2 O3G2 85.4(7) . .
O1N2 Cr2 O3G2 86.2(7) . .
O1A7 Cr2 O3G2 95.7(7) . .
O2A6 Cr2 O3G2 93.5(7) . .
O2N2 Cr2 N2 82.9(8) . .
O1N2 Cr2 N2 87.1(7) . .
O1A7 Cr2 N2 91.9(8) . .
O2A6 Cr2 N2 98.1(9) . .
O3G2 Cr2 N2 166.3(8) . .
O2N2 Cr2 Dy3 94.6(5) . .
O1N2 Cr2 Dy3 40.0(5) . .
O1A7 Cr2 Dy3 141.0(5) . .
O2A6 Cr2 Dy3 84.3(6) . .
O3G2 Cr2 Dy3 47.0(5) . .
N2 Cr2 Dy3 127.0(6) . .
O2N2 Cr2 Dy4 40.9(5) . .
O1N2 Cr2 Dy4 98.4(5) . .
O1A7 Cr2 Dy4 85.7(7) . .
O2A6 Cr2 Dy4 138.2(6) . .
O3G2 Cr2 Dy4 46.3(5) . .
N2 Cr2 Dy4 123.4(6) . .
Dy3 Cr2 Dy4 75.36(9) . .
C3N1 N1 C1N1 116(3) . .
C3N1 N1 C5N1 108(3) . .
C1N1 N1 C5N1 111(3) . .
C3N1 N1 Cr1 105(2) . .
C1N1 N1 Cr1 106.2(19) . .
C5N1 N1 Cr1 110.5(17) . .
C2N1 O1N1 Cr1 103.9(17) . .
C2N1 O1N1 Dy2 138.2(16) . .
Cr1 O1N1 Dy2 104.7(7) . .
C4N1 O2N1 Cr1 116.4(19) . .
C4N1 O2N1 Dy1 138(2) . .
Cr1 O2N1 Dy1 104.1(7) . .
N1 C1N1 C2N1 111(3) . .
O1N1 C2N1 C1N1 111(2) . .
N1 C3N1 C4N1 110(3) . .
O2N1 C4N1 C3N1 108(2) . .
N1 C5N1 C6N1 113(3) . .
C5N1 C6N1 C7N1 104(3) . .
C8N1 C7N1 C6N1 108(4) . .
C1X1 O1X1 Dy2 118.9(14) . .
C1X1 O2X1 Dy1 122.5(14) 3_245 .
C2X1 O3X1 Dy1 121.4(15) . .
C2X1 O4X1 Dy2 118.6(14) 2_475 .
O2X1 C1X1 O1X1 128.9(19) 2_475 .
O2X1 C1X1 C2X1 114(2) 2_475 2_475
O1X1 C1X1 C2X1 117(2) . 2_475
O4X1 C2X1 O3X1 126(2) 3_245 .
O4X1 C2X1 C1X1 118(2) 3_245 3_245
O3X1 C2X1 C1X1 116(2) . 3_245
C1G1 O1G1 Dy2 124.0(13) . .
C2G1 O3G1 Cr1 121.1(12) . .
C2G1 O3G1 Dy2 113.9(13) . .
Cr1 O3G1 Dy2 96.6(6) . .
C2G1 O3G1 Dy1 112.5(13) . .
Cr1 O3G1 Dy1 97.2(6) . .
Dy2 O3G1 Dy1 113.7(5) . .
O2G1 C1G1 O1G1 126(2) . .
O2G1 C1G1 C2G1 117(2) . .
O1G1 C1G1 C2G1 117.0(19) . .
O3G1 C2G1 C1G1 105.9(17) . .
C1A1 O1A1 Dy1 133.5(17) . .
C1A1 O2A1 Cr1 128.4(17) . .
O2A1 C1A1 O1A1 128(2) . .
O2A1 C1A1 C2A1 118(3) . .
O1A1 C1A1 C2A1 115(2) . .
C1A2 O1A2 Cr1 128.4(15) . .
C1A2 O2A2 Dy2 137.1(15) . .
O2A2 C1A2 O1A2 120(2) . .
O2A2 C1A2 C2A2 123(2) . .
O1A2 C1A2 C2A2 117(2) . .
C1A3 O1A3 Dy1 102.3(13) . .
C1A3 O2A3 Dy2 152.2(18) . .
C1A3 O2A3 Dy1 91.0(15) . .
Dy2 O2A3 Dy1 113.2(6) . .
O1A3 C1A3 O2A3 115(2) . .
O1A3 C1A3 C2A3 122(2) . .
O2A3 C1A3 C2A3 123(2) . .
O1A3 C1A3 Dy1 52.4(10) . .
O2A3 C1A3 Dy1 63.0(13) . .
C2A3 C1A3 Dy1 174.1(19) . .
C1A4 O1A4 Dy1 87.0(18) . .
C1A4 O2A4 Dy1 94(2) . .
O2A4 C1A4 O1A4 125(3) . .
O2A4 C1A4 C2A4 127(4) . .
O1A4 C1A4 C2A4 109(3) . .
O2A4 C1A4 Dy1 61.1(18) . .
O1A4 C1A4 Dy1 64.0(14) . .
C2A4 C1A4 Dy1 167(2) . .
C1A5 O1A5 Dy2 141.4(15) . .
O1A5 C1A5 O2A5 131(3) . .
O1A5 C1A5 C2A5 117(2) . .
O2A5 C1A5 C2A5 112(3) . .
C3A5 C2A5 C1A5 119(5) . .
S5A C3A5 C2A5 137(8) . .
S5A C3A5 S5 86(6) . .
C2A5 C3A5 S5 137(7) . .
C3A5 S5 S5A 38(4) . .
C3A5 S5A S5 56(5) . .
C5N2 N2 C3N2 113(3) . .
C5N2 N2 C1N2 113(2) . .
C3N2 N2 C1N2 113(3) . .
C5N2 N2 Cr2 113.2(15) . .
C3N2 N2 Cr2 101.2(17) . .
C1N2 N2 Cr2 102.8(16) . .
C2N2 O1N2 Cr2 106.6(19) . .
C2N2 O1N2 Dy3 143.1(18) . .
Cr2 O1N2 Dy3 106.5(7) . .
C4N2 O2N2 Cr2 115(2) . .
C4N2 O2N2 Dy4 137(2) . .
Cr2 O2N2 Dy4 105.5(7) . .
C2N2 C1N2 N2 110(3) . .
C1N2 C2N2 O1N2 118(3) . .
C4N2 C3N2 N2 114(3) . .
O2N2 C4N2 C3N2 116(3) . .
C6N2 C5N2 N2 116(3) . .
C7N2 C6N2 C5N2 116(4) . .
C6N2 C7N2 C8N2 124(5) . .
C1X2 O1X2 Dy4 123.1(14) . .
C1X2 O2X2 Dy3 123.0(16) 3_245 .
C2X2 O3X2 Dy3 119.5(13) 3_245 .
C2X2 O4X2 Dy4 122.5(16) . .
O1X2 C1X2 O2X2 133(3) . 2_475
O1X2 C1X2 C2X2 115(2) . .
O2X2 C1X2 C2X2 112(3) 2_475 .
O4X2 C2X2 O3X2 132(2) . 2_475
O4X2 C2X2 C1X2 112(2) . .
O3X2 C2X2 C1X2 116(2) 2_475 .
C1G2 O1G2 Dy3 121.9(14) . .
C2G2 O3G2 Cr2 122.3(14) . .
C2G2 O3G2 Dy4 113.2(13) . .
Cr2 O3G2 Dy4 97.6(6) . .
C2G2 O3G2 Dy3 112.3(14) . .
Cr2 O3G2 Dy3 96.8(6) . .
Dy4 O3G2 Dy3 113.0(6) . .
O2G2 C1G2 O1G2 121(2) . .
O2G2 C1G2 C2G2 123(2) . .
O1G2 C1G2 C2G2 116(2) . .
O3G2 C2G2 C1G2 110.1(19) . .
C1A6 O1A6 Dy3 136.5(16) . .
C1A6 O2A6 Cr2 127.5(15) . .
O1A6 C1A6 O2A6 121(2) . .
O1A6 C1A6 C2A6 125(3) . .
O2A6 C1A6 C2A6 113(2) . .
C3A6 C2A6 C4A6 47(3) . .
C3A6 C2A6 C1A6 103(4) . .
C4A6 C2A6 C1A6 106(3) . .
C4A6 C3A6 C2A6 70(5) . .
C4A6 C3A6 S61A 64(5) . .
C2A6 C3A6 S61A 127(5) . .
C4A6 C3A6 S61 40(5) . .
C2A6 C3A6 S61 103(5) . .
S61A C3A6 S61 25(4) . .
C3A6 C4A6 C2A6 63(5) . .
C3A6 C4A6 S61 117(7) . .
C2A6 C4A6 S61 149(6) . .
C3A6 C4A6 S61A 82(6) . .
C2A6 C4A6 S61A 138(5) . .
S61 C4A6 S61A 36(4) . .
S61A S61 C5A6 102(10) . .
S61A S61 C4A6 72(8) . .
C5A6 S61 C4A6 146(10) . .
S61A S61 C6A6 62(8) . .
C5A6 S61 C6A6 46(9) . .
C4A6 S61 C6A6 133(8) . .
S61A S61 C3A6 50(7) . .
C5A6 S61 C3A6 144(10) . .
C4A6 S61 C3A6 23(3) . .
C6A6 S61 C3A6 112(6) . .
S61 S61A C4A6 72(8) . .
S61 S61A C6A6 84(9) . .
C4A6 S61A C6A6 154(7) . .
S61 S61A C3A6 105(9) . .
C4A6 S61A C3A6 34(3) . .
C6A6 S61A C3A6 170(7) . .
S61 S61A C5A6 48(9) . .
C4A6 S61A C5A6 112(8) . .
C6A6 S61A C5A6 42(7) . .
C3A6 S61A C5A6 145(8) . .
C6A6 C5A6 S61 81(10) . .
C6A6 C5A6 S61A 55(9) . .
S61 C5A6 S61A 30(6) . .
C5A6 C6A6 S61A 82(10) . .
C5A6 C6A6 S61 53(10) . .
S61A C6A6 S61 33(4) . .
C1A7 O1A7 Cr2 125.8(18) . .
C1A7 O2A7 Dy4 140(2) . .
O2A7 C1A7 O1A7 123(3) . .
O2A7 C1A7 C2A7 121(3) . .
O1A7 C1A7 C2A7 116(3) . .
C1A9 O1A8 Dy4 89(2) . .
C1A9 O2A8 Dy4 90(2) . .
O1A8 C1A9 O2A8 126(3) . .
O1A8 C1A9 C2A9 115(3) . .
O2A8 C1A9 C2A9 118(4) . .
O1A8 C1A9 Dy4 64.6(18) . .
O2A8 C1A9 Dy4 62.8(17) . .
C2A9 C1A9 Dy4 162(2) . .
C1A8 O1A9 Dy4 102.2(14) . .
C1A8 O2A9 Dy3 151.9(17) . .
C1A8 O2A9 Dy4 90.6(15) . .
Dy3 O2A9 Dy4 111.7(5) . .
O1A9 C1A8 O2A9 117(2) . .
O1A9 C1A8 C2A8 123(2) . .
O2A9 C1A8 C2A8 120(3) . .
O1A9 C1A8 Dy4 54.1(12) . .
O2A9 C1A8 Dy4 62.7(12) . .
C2A8 C1A8 Dy4 174(2) . .
C1A0 O1A0 Dy3 134.8(17) . .
O1A0 C1A0 C2A0 119(3) . .
O1A0 C1A0 O2A0 126(2) . .
C2A0 C1A0 O2A0 114(3) . .
C51 O51 Dy5 93.3(19) . .
C51 O52 Dy5 97.4(16) . .
O52 C51 O51 115(3) . .
O52 C51 C52 128(3) . .
O51 C51 C52 117(3) . .
O52 C51 Dy5 56.4(14) . .
O51 C51 Dy5 59.1(15) . .
C52 C51 Dy5 173(2) . .
C61 O61 Dy6 90.7(17) . .
C61 O62 Dy6 94.3(15) 2_485 .
O62 C61 O61 120(3) 3_145 .
O62 C61 C62 119(2) 3_145 .
O61 C61 C62 121(3) . .
O62 C61 Dy6 58.4(14) 3_145 .
O61 C61 Dy6 61.6(14) . .
C62 C61 Dy6 174(2) . .
C63A C62 C63 32(4) . .
C63A C62 C61 125(5) . .
C63 C62 C61 108(4) . .
C63A C63 C62 73(9) . .
C63A C63 S6B 37(9) . .
C62 C63 S6B 99(5) . .
C63A C63 S6A 54(9) . .
C62 C63 S6A 97(4) . .
S6B C63 S6A 22(2) . .
C63A C63 S6 74(10) . .
C62 C63 S6 108(5) . .
S6B C63 S6 39(4) . .
S6A C63 S6 20(2) . .
C63 C63A C62 75(9) . .
C63 C63A S6B 124(10) . .
C62 C63A S6B 133(7) . .
C63 C63A S6A 105(10) . .
C62 C63A S6A 116(6) . .
S6B C63A S6A 26(3) . .
C63 C63A S6 85(10) . .
C62 C63A S6 113(6) . .
S6B C63A S6 43(4) . .
S6A C63A S6 21(3) . .
S6A S6 S6B 24(6) . .
S6A S6 C64 156(10) . .
S6B S6 C64 133(8) . .
S6A S6 C63A 56(8) . .
S6B S6 C63A 45(5) . .
C64 S6 C63A 116(7) . .
S6A S6 C63 78(8) . .
S6B S6 C63 66(5) . .
C64 S6 C63 97(6) . .
C63A S6 C63 22(3) . .
S6 S6A S6B 133(10) . .
S6 S6A C63A 103(9) . .
S6B S6A C63A 55(6) . .
S6 S6A C63 82(8) . .
S6B S6A C63 72(6) . .
C63A S6A C63 21(3) . .
S6 S6A C64 17(8) . .
S6B S6A C64 118(7) . .
C63A S6A C64 99(4) . .
C63 S6A C64 79(3) . .
S6A S6B S6 23(6) . .
S6A S6B C63A 99(8) . .
S6 S6B C63A 92(6) . .
S6A S6B C63 86(6) . .
S6 S6B C63 75(5) . .
C63A S6B C63 19(4) . .
S6 C64 S6A 8(4) . .
N1S C1S C2S 170(5) . .

loop_
_geom_bond_atom_site_label_1
_geom_bond_atom_site_label_2
_geom_bond_distance
_geom_bond_site_symmetry_2
Dy1 O2N1 2.292(19) .
Dy1 O1A3 2.402(16) .
Dy1 O2A4 2.409(19) .
Dy1 O3X1 2.422(18) .
Dy1 O1A1 2.429(18) .
Dy1 O2X1 2.443(16) .
Dy1 O1A4 2.472(17) .
Dy1 O3G1 2.473(15) .
Dy1 O2A3 2.64(2) .
Dy1 C1A4 2.75(3) .
Dy1 C1A3 2.96(2) .
Dy1 Cr1 3.360(4) .
Dy2 O1N1 2.235(18) .
Dy2 O1A5 2.300(15) .
Dy2 O2A3 2.305(18) .
Dy2 O1G1 2.337(14) .
Dy2 O2A2 2.379(15) .
Dy2 O4X1 2.414(17) .
Dy2 O1X1 2.445(16) .
Dy2 O3G1 2.465(16) .
Dy2 Cr1 3.339(4) .
Dy3 O1N2 2.248(16) .
Dy3 O1A0 2.281(16) .
Dy3 O2A9 2.331(16) .
Dy3 O2X2 2.367(17) .
Dy3 O1A6 2.378(14) .
Dy3 O3X2 2.402(17) .
Dy3 O1G2 2.400(15) .
Dy3 O3G2 2.469(16) .
Dy3 Cr2 3.353(5) .
Dy4 O2N2 2.282(19) .
Dy4 O2A7 2.341(18) .
Dy4 O2A8 2.41(2) .
Dy4 O1X2 2.416(15) .
Dy4 O1A9 2.442(15) .
Dy4 O3G2 2.447(17) .
Dy4 O4X2 2.446(16) .
Dy4 O1A8 2.45(2) .
Dy4 O2A9 2.620(18) .
Dy4 C1A9 2.71(3) .
Dy4 C1A8 2.95(3) .
Dy4 Cr2 3.355(5) .
Dy5 O52 2.372(18) 2_475
Dy5 O52 2.372(18) .
Dy5 O52 2.373(18) 3_245
Dy5 O5 2.376(15) 3_245
Dy5 O5 2.376(16) 2_475
Dy5 O5 2.376(16) .
Dy5 O51 2.426(19) 2_475
Dy5 O51 2.43(2) .
Dy5 O51 2.426(19) 3_245
Dy5 C51 2.82(3) 2_475
Dy5 C51 2.82(3) .
Dy5 C51 2.82(3) 3_245
Dy6 O6 2.377(15) 2_485
Dy6 O6 2.377(15) .
Dy6 O6 2.377(15) 3_145
Dy6 O62 2.392(17) .
Dy6 O62 2.392(17) 2_485
Dy6 O62 2.392(17) 3_145
Dy6 O61 2.464(18) .
Dy6 O61 2.464(18) 3_145
Dy6 O61 2.464(18) 2_485
Dy6 C61 2.80(3) .
Dy6 C61 2.80(3) 3_145
Dy6 C61 2.80(3) 2_485
Cr1 O2N1 1.96(2) .
Cr1 O1N1 1.976(18) .
Cr1 O3G1 1.985(17) .
Cr1 O2A1 1.998(19) .
Cr1 O1A2 2.025(17) .
Cr1 N1 2.10(2) .
Cr2 O2N2 1.924(18) .
Cr2 O1N2 1.930(18) .
Cr2 O1A7 1.97(2) .
Cr2 O2A6 2.01(2) .
Cr2 O3G2 1.995(16) .
Cr2 N2 2.118(16) .
N1 C3N1 1.36(4) .
N1 C1N1 1.38(4) .
N1 C5N1 1.51(4) .
O1N1 C2N1 1.39(3) .
O2N1 C4N1 1.36(3) .
C1N1 C2N1 1.52(4) .
C3N1 C4N1 1.60(4) .
C5N1 C6N1 1.58(4) .
C6N1 C7N1 1.70(6) .
C7N1 C8N1 1.56(6) .
O1X1 C1X1 1.24(3) .
O2X1 C1X1 1.23(3) 3_245
O3X1 C2X1 1.26(3) .
O4X1 C2X1 1.26(3) 2_475
C1X1 O2X1 1.23(3) 2_475
C1X1 C2X1 1.53(3) 2_475
C2X1 O4X1 1.26(3) 3_245
C2X1 C1X1 1.53(3) 3_245
O1G1 C1G1 1.30(3) .
O2G1 C1G1 1.23(3) .
O3G1 C2G1 1.48(2) .
C1G1 C2G1 1.54(3) .
O1A1 C1A1 1.24(3) .
O2A1 C1A1 1.19(3) .
C1A1 C2A1 1.48(4) .
O1A2 C1A2 1.27(3) .
O2A2 C1A2 1.25(3) .
C1A2 C2A2 1.47(3) .
O1A3 C1A3 1.30(3) .
O2A3 C1A3 1.30(3) .
C1A3 C2A3 1.47(3) .
O1A4 C1A4 1.33(4) .
O2A4 C1A4 1.15(4) .
C1A4 C2A4 1.61(4) .
O1A5 C1A5 1.17(3) .
O2A5 C1A5 1.25(3) .
C1A5 C2A5 1.63(4) .
C2A5 C3A5 1.61(11) .
C3A5 S5A 1.36(11) .
C3A5 S5 1.85(13) .
S5 S5A 2.22(8) .
N2 C5N2 1.48(3) .
N2 C3N2 1.50(4) .
N2 C1N2 1.540(2) .
O1N2 C2N2 1.44(4) .
O2N2 C4N2 1.32(4) .
C1N2 C2N2 1.369(5) .
C3N2 C4N2 1.370(5) .
C5N2 C6N2 1.49(4) .
C6N2 C7N2 1.38(5) .
C7N2 C8N2 1.45(6) .
O1X2 C1X2 1.23(3) .
O2X2 C1X2 1.25(3) 3_245
O3X2 C2X2 1.26(3) 3_245
O4X2 C2X2 1.25(3) .
C1X2 O2X2 1.25(3) 2_475
C1X2 C2X2 1.66(3) .
C2X2 O3X2 1.26(3) 2_475
O1G2 C1G2 1.30(3) .
O2G2 C1G2 1.21(3) .
O3G2 C2G2 1.43(2) .
C1G2 C2G2 1.49(3) .
O1A6 C1A6 1.22(3) .
O2A6 C1A6 1.35(3) .
C1A6 C2A6 1.47(4) .
C2A6 C3A6 1.22(6) .
C2A6 C4A6 1.28(6) .
C3A6 C4A6 1.00(7) .
C3A6 S61A 1.77(10) .
C3A6 S61 2.23(12) .
C4A6 S61 1.59(12) .
C4A6 S61A 1.59(10) .
S61 S61A 0.98(11) .
S61 C5A6 1.4(2) .
S61 C6A6 1.77(14) .
S61A C6A6 1.57(12) .
S61A C5A6 1.9(2) .
C5A6 C6A6 1.3(2) .
O1A7 C1A7 1.32(3) .
O2A7 C1A7 1.22(3) .
C1A7 C2A7 1.52(4) .
O1A8 C1A9 1.21(4) .
O2A8 C1A9 1.22(4) .
C1A9 C2A9 1.46(4) .
O1A9 C1A8 1.21(3) .
O2A9 C1A8 1.33(3) .
C1A8 C2A8 1.44(4) .
O1A0 C1A0 1.21(4) .
O2A0 C1A0 1.54(5) .
C1A0 C2A0 1.368(5) .
O51 C51 1.31(3) .
O52 C51 1.26(4) .
C51 C52 1.41(5) .
O61 C61 1.30(3) .
O62 C61 1.29(3) 2_485
C61 O62 1.29(3) 3_145
C61 C62 1.50(4) .
C62 C63A 1.38(9) .
C62 C63 1.39(7) .
C63 C63A 0.77(9) .
C63 S6B 1.94(9) .
C63 S6A 2.04(8) .
C63 S6 2.06(11) .
C63A S6B 1.41(11) .
C63A S6A 1.70(9) .
C63A S6 1.99(13) .
S6 S6A 0.72(8) .
S6 S6B 1.35(12) .
S6 C64 1.53(13) .
S6A S6B 0.76(6) .
S6A C64 2.20(10) .
O5W O10W 1.73(10) .
N1S C1S 1.17(5) .
C1S C2S 1.52(5) .
